data_4069027
loop_
_publ_author_name
'Metz, Stefan'
'Burschka, Christian'
'Tacke, Reinhold'

_publ_section_title
;
 Neutral Hexacoordinate Silicon(iv) Complexes with anSiSO3NC Skeleton and
 a Neutral Pentacoordinate Silicon(iv) Complex Containing a Trianionic
 TetradentateO,N,O,OLigand
;
_journal_issue 7
_journal_name_full Organometallics
_journal_page_first 2311
_journal_paper_doi 10.1021/om801208t
_journal_volume 28
_journal_year 2009
_chemical_formula_moiety 'C27 H25 N O3 S Si, C2H3N '
_chemical_formula_sum 'C29 H28 N2 O3 S Si'
_chemical_formula_weight 512.68
_chemical_name_systematic
; 
 ? 
;
_space_group_IT_number 2
_symmetry_cell_setting triclinic
_symmetry_space_group_name_Hall '-P 1'
_symmetry_space_group_name_H-M 'P -1'
_atom_sites_solution_hydrogens geom
_atom_sites_solution_primary direct
_atom_sites_solution_secondary difmap
_audit_creation_method SHELXL-97
_cell_angle_alpha 80.1720(10)
_cell_angle_beta 81.5010(10)
_cell_angle_gamma 77.9250(10)
_cell_formula_units_Z 2
_cell_length_a 7.5963(2)
_cell_length_b 11.4719(3)
_cell_length_c 15.5091(4)
_cell_measurement_reflns_used 8388
_cell_measurement_temperature 100(2)
_cell_measurement_theta_max 66.007
_cell_measurement_theta_min 4.849
_cell_volume 1293.39(6)
_computing_cell_refinement Bruker-SAINT
_computing_data_collection Bruker-SAINT
_computing_data_reduction Bruker-SAINT
_computing_molecular_graphics Ortep/Povray
_computing_publication_material Bruker-SHELXTL
_computing_structure_refinement 'SHELXL-97 (Sheldrick, 1997)'
_computing_structure_solution 'SHELXS-97 (Sheldrick, 1990)'
_diffrn_ambient_temperature 100(2)
_diffrn_measured_fraction_theta_full 0.997
_diffrn_measured_fraction_theta_max 0.997
_diffrn_measurement_device_type Bruker-Nonius-Kappa_Apex2-CCD'
_diffrn_measurement_method 'omega and phi-scans'
_diffrn_radiation_monochromator MONTEL_multi_layer_optics
_diffrn_radiation_source rotating_anode
_diffrn_radiation_type MoK\a
_diffrn_radiation_wavelength 0.71073
_diffrn_reflns_av_R_equivalents 0.0559
_diffrn_reflns_av_sigmaI/netI 0.0327
_diffrn_reflns_limit_h_max 11
_diffrn_reflns_limit_h_min -11
_diffrn_reflns_limit_k_max 17
_diffrn_reflns_limit_k_min -17
_diffrn_reflns_limit_l_max 23
_diffrn_reflns_limit_l_min -23
_diffrn_reflns_number 63133
_diffrn_reflns_theta_full 33.07
_diffrn_reflns_theta_max 33.07
_diffrn_reflns_theta_min 1.34
_exptl_absorpt_coefficient_mu 0.206
_exptl_absorpt_correction_T_max 1.
_exptl_absorpt_correction_T_min 0.811649
_exptl_absorpt_correction_type multi-scan
_exptl_absorpt_process_details Bruker-SADABS
_exptl_crystal_colour orange
_exptl_crystal_density_diffrn 1.316
_exptl_crystal_density_method 'not measured'
_exptl_crystal_description needle
_exptl_crystal_F_000 540
_exptl_crystal_size_max .25
_exptl_crystal_size_mid .15
_exptl_crystal_size_min .07
_refine_diff_density_max 0.574
_refine_diff_density_min -0.749
_refine_diff_density_rms 0.062
_refine_ls_extinction_method none
_refine_ls_goodness_of_fit_ref 1.028
_refine_ls_hydrogen_treatment mixed
_refine_ls_matrix_type full
_refine_ls_number_parameters 329
_refine_ls_number_reflns 9784
_refine_ls_number_restraints 0
_refine_ls_restrained_S_all 1.028
_refine_ls_R_factor_all 0.0481
_refine_ls_R_factor_gt 0.0405
_refine_ls_shift/su_max 0.001
_refine_ls_shift/su_mean 0.000
_refine_ls_structure_factor_coef Fsqd
_refine_ls_weighting_details 'calc w=1/[\s^2^(Fo^2^)+(0.0549P)^2^+0.5426P] where P=(Fo^2^+2Fc^2^)/3'
_refine_ls_weighting_scheme calc
_refine_ls_wR_factor_gt 0.1075
_refine_ls_wR_factor_ref 0.1129
_reflns_number_gt 8414
_reflns_number_total 9784
_reflns_threshold_expression >2sigma(I)
_cod_data_source_file om801208t_si_001.cif
_cod_data_source_block met44e
_cod_original_sg_symbol_H-M P-1
_cod_database_code 4069027

loop_
_symmetry_equiv_pos_as_xyz
'x, y, z'
'-x, -y, -z'

loop_
_atom_site_label
_atom_site_type_symbol
_atom_site_fract_x
_atom_site_fract_y
_atom_site_fract_z
_atom_site_U_iso_or_equiv
_atom_site_adp_type
_atom_site_occupancy
_atom_site_symmetry_multiplicity
_atom_site_calc_flag
_atom_site_refinement_flags
C1 C 0.49902(12) -0.10793(9) 0.31816(6) 0.01490(16) Uani 1 1 d .
C2 C 0.49340(14) -0.09238(10) 0.40631(7) 0.01911(18) Uani 1 1 d .
H2 H 0.5228 -0.0210 0.4188 0.023 Uiso 1 1 calc R
C3 C 0.44609(17) -0.17816(12) 0.47607(8) 0.0252(2) Uani 1 1 d .
H3 H 0.4439 -0.1646 0.5350 0.030 Uiso 1 1 calc R
C4 C 0.40212(17) -0.28343(11) 0.46009(8) 0.0266(2) Uani 1 1 d .
H4 H 0.3709 -0.3424 0.5077 0.032 Uiso 1 1 calc R
C5 C 0.40437(17) -0.30140(11) 0.37347(9) 0.0258(2) Uani 1 1 d .
H5 H 0.3737 -0.3727 0.3615 0.031 Uiso 1 1 calc R
C6 C 0.45168(15) -0.21464(10) 0.30422(7) 0.02060(19) Uani 1 1 d .
H6 H 0.4519 -0.2282 0.2455 0.025 Uiso 1 1 calc R
C7 C 0.58535(13) 0.23657(9) 0.28445(6) 0.01446(16) Uani 1 1 d .
C8 C 0.56977(15) 0.35799(9) 0.29291(7) 0.01865(18) Uani 1 1 d .
H8 H 0.4531 0.4071 0.3015 0.022 Uiso 1 1 calc R
C9 C 0.72370(16) 0.40737(10) 0.28879(8) 0.0229(2) Uani 1 1 d .
H9 H 0.7118 0.4892 0.2963 0.027 Uiso 1 1 calc R
C10 C 0.89546(16) 0.33694(11) 0.27369(8) 0.0234(2) Uani 1 1 d .
H10 H 1.0002 0.3720 0.2672 0.028 Uiso 1 1 calc R
C11 C 0.91318(14) 0.21548(10) 0.26820(7) 0.01928(18) Uani 1 1 d .
H11 H 1.0302 0.1674 0.2582 0.023 Uiso 1 1 calc R
C12 C 0.75892(13) 0.16370(9) 0.27731(6) 0.01443(16) Uani 1 1 d .
C13 C 1.00776(15) -0.03140(11) 0.36924(8) 0.0231(2) Uani 1 1 d .
H13A H 1.1257 -0.0170 0.3390 0.035 Uiso 1 1 calc R
H13B H 1.0254 -0.1043 0.4128 0.035 Uiso 1 1 calc R
H13C H 0.9476 0.0376 0.3991 0.035 Uiso 1 1 calc R
C14 C 0.89188(13) -0.04749(9) 0.30297(7) 0.01591(17) Uani 1 1 d .
C15 C 0.92049(13) -0.16353(9) 0.27688(7) 0.01804(18) Uani 1 1 d .
H15 H 0.9949 -0.2286 0.3089 0.022 Uiso 1 1 calc R
C16 C 0.84548(13) -0.18598(9) 0.20744(7) 0.01695(17) Uani 1 1 d .
C17 C 0.90314(17) -0.30226(10) 0.17101(8) 0.0255(2) Uani 1 1 d .
H17A H 0.7964 -0.3371 0.1698 0.038 Uiso 1 1 calc R
H17B H 0.9865 -0.3583 0.2083 0.038 Uiso 1 1 calc R
H17C H 0.9644 -0.2877 0.1111 0.038 Uiso 1 1 calc R
C18 C 0.15275(15) 0.02066(12) 0.07447(8) 0.0262(2) Uani 1 1 d .
H18A H 0.1563 -0.0659 0.0924 0.039 Uiso 1 1 calc R
H18B H 0.1459 0.0408 0.0109 0.039 Uiso 1 1 calc R
H18C H 0.0461 0.0659 0.1061 0.039 Uiso 1 1 calc R
C19 C 0.32071(14) 0.05297(10) 0.09589(7) 0.01917(19) Uani 1 1 d .
C20 C 0.39322(15) 0.14707(11) 0.04558(7) 0.0237(2) Uani 1 1 d .
H20 H 0.3324 0.1942 -0.0016 0.028 Uiso 1 1 calc R
C21 C 0.55421(14) 0.17408(9) 0.06292(7) 0.01785(18) Uani 1 1 d .
C22 C 0.62751(15) 0.27800(10) 0.01182(7) 0.0233(2) Uani 1 1 d .
C23 C 0.7293(2) 0.33605(12) 0.05213(9) 0.0351(3) Uani 1 1 d .
H23 H 0.7639 0.3034 0.1090 0.042 Uiso 1 1 calc R
C24 C 0.7799(3) 0.44249(14) 0.00841(13) 0.0572(6) Uani 1 1 d .
H24 H 0.8460 0.4842 0.0363 0.069 Uiso 1 1 calc R
C25 C 0.7341(3) 0.48783(15) -0.07576(16) 0.0710(8) Uani 1 1 d .
H25 H 0.7674 0.5611 -0.1051 0.085 Uiso 1 1 calc R
C26 C 0.6404(2) 0.4268(2) -0.11683(15) 0.0696(8) Uani 1 1 d .
H26 H 0.6139 0.4565 -0.1754 0.084 Uiso 1 1 calc R
C27 C 0.58509(19) 0.32346(18) -0.07373(10) 0.0467(4) Uani 1 1 d .
H27 H 0.5181 0.2829 -0.1020 0.056 Uiso 1 1 calc R
C28 C 0.10401(17) 0.42374(13) 0.41975(9) 0.0299(3) Uani 1 1 d .
C29 C 0.1037(2) 0.30737(14) 0.47500(10) 0.0372(3) Uani 1 1 d .
H29A H -0.0216 0.2978 0.4954 0.056 Uiso 1 1 calc R
H29B H 0.1683 0.3033 0.5260 0.056 Uiso 1 1 calc R
H29C H 0.1641 0.2428 0.4408 0.056 Uiso 1 1 calc R
N1 N 0.76685(11) 0.04084(7) 0.26985(5) 0.01365(14) Uani 1 1 d .
N2 N 0.10354(19) 0.51376(12) 0.37517(9) 0.0391(3) Uani 1 1 d .
O1 O 0.72246(10) -0.10709(7) 0.16610(5) 0.01634(13) Uani 1 1 d .
O2 O 0.64504(10) 0.11306(7) 0.12480(5) 0.01612(13) Uani 1 1 d .
O3 O 0.38947(10) -0.01175(7) 0.16399(5) 0.01834(14) Uani 1 1 d .
S S 0.39885(3) 0.17160(2) 0.279132(16) 0.01559(6) Uani 1 1 d .
Si Si 0.57206(3) 0.00658(2) 0.219838(17) 0.01305(6) Uani 1 1 d .

loop_
_atom_site_aniso_label
_atom_site_aniso_U_11
_atom_site_aniso_U_22
_atom_site_aniso_U_33
_atom_site_aniso_U_23
_atom_site_aniso_U_13
_atom_site_aniso_U_12
C1 0.0133(4) 0.0170(4) 0.0146(4) -0.0025(3) -0.0019(3) -0.0032(3)
C2 0.0219(4) 0.0221(5) 0.0144(4) -0.0016(4) -0.0026(3) -0.0072(4)
C3 0.0303(5) 0.0300(6) 0.0150(5) 0.0014(4) -0.0021(4) -0.0095(4)
C4 0.0281(5) 0.0257(5) 0.0239(5) 0.0053(4) -0.0002(4) -0.0095(4)
C5 0.0288(5) 0.0204(5) 0.0294(6) -0.0022(4) -0.0002(4) -0.0108(4)
C6 0.0237(5) 0.0204(5) 0.0194(5) -0.0050(4) -0.0003(4) -0.0078(4)
C7 0.0152(4) 0.0162(4) 0.0120(4) -0.0008(3) -0.0024(3) -0.0034(3)
C8 0.0229(4) 0.0161(4) 0.0162(4) -0.0015(3) -0.0021(3) -0.0027(3)
C9 0.0302(5) 0.0184(5) 0.0220(5) -0.0026(4) -0.0037(4) -0.0085(4)
C10 0.0252(5) 0.0237(5) 0.0246(5) -0.0024(4) -0.0040(4) -0.0123(4)
C11 0.0166(4) 0.0220(5) 0.0209(5) -0.0023(4) -0.0036(3) -0.0067(3)
C12 0.0145(4) 0.0160(4) 0.0132(4) -0.0010(3) -0.0027(3) -0.0039(3)
C13 0.0215(4) 0.0239(5) 0.0253(5) -0.0009(4) -0.0130(4) -0.0025(4)
C14 0.0131(4) 0.0188(4) 0.0149(4) 0.0001(3) -0.0030(3) -0.0020(3)
C15 0.0157(4) 0.0180(4) 0.0183(4) -0.0004(3) -0.0030(3) 0.0003(3)
C16 0.0162(4) 0.0169(4) 0.0158(4) -0.0015(3) 0.0011(3) -0.0014(3)
C17 0.0295(5) 0.0198(5) 0.0253(5) -0.0073(4) -0.0023(4) 0.0020(4)
C18 0.0200(4) 0.0384(6) 0.0233(5) -0.0089(5) -0.0099(4) -0.0043(4)
C19 0.0170(4) 0.0250(5) 0.0163(4) -0.0072(4) -0.0060(3) 0.0005(3)
C20 0.0231(5) 0.0298(6) 0.0172(5) 0.0006(4) -0.0094(4) -0.0009(4)
C21 0.0206(4) 0.0187(4) 0.0116(4) -0.0018(3) -0.0017(3) 0.0018(3)
C22 0.0239(5) 0.0208(5) 0.0169(5) 0.0033(4) 0.0046(4) 0.0045(4)
C23 0.0551(8) 0.0246(6) 0.0245(6) -0.0082(5) 0.0177(6) -0.0168(6)
C24 0.0821(13) 0.0247(6) 0.0569(11) -0.0162(7) 0.0476(10) -0.0232(7)
C25 0.0621(12) 0.0249(7) 0.0841(15) 0.0248(8) 0.0534(11) 0.0164(7)
C26 0.0320(7) 0.0750(14) 0.0642(12) 0.0535(11) 0.0105(8) 0.0116(8)
C27 0.0247(6) 0.0699(11) 0.0273(7) 0.0254(7) -0.0007(5) 0.0040(6)
C28 0.0259(5) 0.0378(7) 0.0289(6) -0.0130(5) 0.0010(4) -0.0093(5)
C29 0.0370(7) 0.0359(7) 0.0330(7) -0.0035(6) 0.0009(5) 0.0014(5)
N1 0.0123(3) 0.0153(3) 0.0133(3) -0.0009(3) -0.0026(3) -0.0027(3)
N2 0.0465(7) 0.0394(7) 0.0371(7) -0.0104(5) 0.0002(5) -0.0204(6)
O1 0.0171(3) 0.0178(3) 0.0134(3) -0.0029(2) -0.0016(2) -0.0013(2)
O2 0.0171(3) 0.0184(3) 0.0121(3) 0.0001(2) -0.0034(2) -0.0024(2)
O3 0.0177(3) 0.0224(4) 0.0165(3) -0.0028(3) -0.0067(3) -0.0042(3)
S 0.01195(10) 0.01792(11) 0.01689(11) -0.00379(8) -0.00182(8) -0.00167(7)
Si 0.01252(11) 0.01551(12) 0.01138(12) -0.00154(9) -0.00272(8) -0.00263(8)

loop_
_atom_type_symbol
_atom_type_description
_atom_type_scat_dispersion_real
_atom_type_scat_dispersion_imag
_atom_type_scat_source
C C 0.0033 0.0016 'International Tables Vol C Tables 4.2.6.8 and 6.1.1.4'
H H 0.0000 0.0000 'International Tables Vol C Tables 4.2.6.8 and 6.1.1.4'
N N 0.0061 0.0033 'International Tables Vol C Tables 4.2.6.8 and 6.1.1.4'
O O 0.0106 0.0060 'International Tables Vol C Tables 4.2.6.8 and 6.1.1.4'
Si Si 0.0817 0.0704 'International Tables Vol C Tables 4.2.6.8 and 6.1.1.4'
S S 0.1246 0.1234 'International Tables Vol C Tables 4.2.6.8 and 6.1.1.4'

loop_
_geom_angle_atom_site_label_1
_geom_angle_atom_site_label_2
_geom_angle_atom_site_label_3
_geom_angle
C2 C1 C6 116.05(10)
C2 C1 Si 123.22(8)
C6 C1 Si 120.71(8)
C3 C2 C1 122.15(10)
C4 C3 C2 120.41(11)
C3 C4 C5 119.07(11)
C4 C5 C6 119.93(11)
C5 C6 C1 122.40(10)
C8 C7 C12 118.78(9)
C8 C7 S 123.07(7)
C12 C7 S 118.12(7)
C9 C8 C7 120.56(10)
C8 C9 C10 120.12(10)
C11 C10 C9 119.92(10)
C10 C11 C12 120.14(10)
C11 C12 C7 120.04(9)
C11 C12 N1 123.11(9)
C7 C12 N1 116.47(8)
N1 C14 C15 120.28(9)
N1 C14 C13 122.66(9)
C15 C14 C13 117.05(9)
C16 C15 C14 123.00(9)
O1 C16 C15 123.49(9)
O1 C16 C17 114.54(9)
C15 C16 C17 121.94(9)
O3 C19 C20 123.47(9)
O3 C19 C18 115.52(10)
C20 C19 C18 121.01(10)
C19 C20 C21 121.19(10)
O2 C21 C20 122.74(10)
O2 C21 C22 115.99(10)
C20 C21 C22 121.25(10)
C23 C22 C27 119.88(13)
C23 C22 C21 119.04(11)
C27 C22 C21 120.92(13)
C22 C23 C24 119.39(16)
C25 C24 C23 120.1(2)
C26 C25 C24 120.12(15)
C27 C26 C25 120.50(18)
C26 C27 C22 119.9(2)
N2 C28 C29 178.63(15)
C14 N1 C12 122.69(8)
C14 N1 Si 120.75(7)
C12 N1 Si 116.25(6)
C16 O1 Si 121.47(7)
C21 O2 Si 128.89(7)
C19 O3 Si 130.06(7)
C7 S Si 94.23(3)
O1 Si O3 90.23(4)
O1 Si O2 85.69(3)
O3 Si O2 90.42(4)
O1 Si N1 90.98(4)
O3 Si N1 173.90(4)
O2 Si N1 83.71(4)
O1 Si C1 93.03(4)
O3 Si C1 89.54(4)
O2 Si C1 178.71(4)
N1 Si C1 96.37(4)
O1 Si S 172.58(3)
O3 Si S 92.66(3)
O2 Si S 87.47(3)
N1 Si S 85.44(3)
C1 Si S 93.82(3)

loop_
_geom_bond_atom_site_label_1
_geom_bond_atom_site_label_2
_geom_bond_distance
C1 C2 1.4018(14)
C1 C6 1.4043(14)
C1 Si 1.9313(10)
C2 C3 1.3920(16)
C3 C4 1.3880(18)
C4 C5 1.3906(18)
C5 C6 1.3943(17)
C7 C8 1.4001(14)
C7 C12 1.4059(13)
C7 S 1.7512(10)
C8 C9 1.3910(16)
C9 C10 1.3940(17)
C10 C11 1.3876(16)
C11 C12 1.3999(14)
C12 N1 1.4219(13)
C13 C14 1.5050(14)
C14 N1 1.3254(12)
C14 C15 1.4213(14)
C15 C16 1.3742(14)
C16 O1 1.3148(12)
C16 C17 1.4934(15)
C18 C19 1.4969(15)
C19 O3 1.2933(12)
C19 C20 1.3826(17)
C20 C21 1.3957(15)
C21 O2 1.2851(12)
C21 C22 1.4779(16)
C22 C23 1.390(2)
C22 C27 1.3985(18)
C23 C24 1.3912(19)
C24 C25 1.387(3)
C25 C26 1.377(4)
C26 C27 1.373(3)
C28 N2 1.140(2)
C28 C29 1.458(2)
N1 Si 1.9058(8)
O1 Si 1.7795(8)
O2 Si 1.8437(8)
O3 Si 1.8049(7)
S Si 2.3142(4)

loop_
_geom_torsion_atom_site_label_1
_geom_torsion_atom_site_label_2
_geom_torsion_atom_site_label_3
_geom_torsion_atom_site_label_4
_geom_torsion
C6 C1 C2 C3 0.82(15)
Si C1 C2 C3 -177.80(9)
C1 C2 C3 C4 -0.07(18)
C2 C3 C4 C5 -0.60(19)
C3 C4 C5 C6 0.48(18)
C4 C5 C6 C1 0.32(18)
C2 C1 C6 C5 -0.95(16)
Si C1 C6 C5 177.71(9)
C12 C7 C8 C9 3.97(15)
S C7 C8 C9 -174.15(8)
C7 C8 C9 C10 1.80(17)
C8 C9 C10 C11 -4.00(17)
C9 C10 C11 C12 0.35(17)
C10 C11 C12 C7 5.49(16)
C10 C11 C12 N1 178.09(10)
C8 C7 C12 C11 -7.59(14)
S C7 C12 C11 170.62(8)
C8 C7 C12 N1 179.33(9)
S C7 C12 N1 -2.46(12)
N1 C14 C15 C16 10.99(16)
C13 C14 C15 C16 -169.47(10)
C14 C15 C16 O1 -9.19(16)
C14 C15 C16 C17 168.76(10)
O3 C19 C20 C21 3.63(17)
C18 C19 C20 C21 -177.11(10)
C19 C20 C21 O2 1.09(17)
C19 C20 C21 C22 -177.19(10)
O2 C21 C22 C23 -28.14(15)
C20 C21 C22 C23 150.25(12)
O2 C21 C22 C27 156.46(11)
C20 C21 C22 C27 -25.15(16)
C27 C22 C23 C24 3.3(2)
C21 C22 C23 C24 -172.18(12)
C22 C23 C24 C25 -2.1(2)
C23 C24 C25 C26 -0.9(2)
C24 C25 C26 C27 2.7(3)
C25 C26 C27 C22 -1.5(3)
C23 C22 C27 C26 -1.5(2)
C21 C22 C27 C26 173.84(13)
C15 C14 N1 C12 -165.42(9)
C13 C14 N1 C12 15.08(15)
C15 C14 N1 Si 21.14(13)
C13 C14 N1 Si -158.37(8)
C11 C12 N1 C14 40.05(15)
C7 C12 N1 C14 -147.10(9)
C11 C12 N1 Si -146.23(8)
C7 C12 N1 Si 26.62(11)
C15 C16 O1 Si -27.31(14)
C17 C16 O1 Si 154.59(8)
C20 C21 O2 Si -16.40(15)
C22 C21 O2 Si 161.96(7)
C20 C19 O3 Si 7.27(16)
C18 C19 O3 Si -172.02(7)
C8 C7 S Si 161.80(8)
C12 C7 S Si -16.33(8)
C16 O1 Si O3 -141.10(8)
C16 O1 Si O2 128.50(8)
C16 O1 Si N1 44.89(8)
C16 O1 Si C1 -51.55(8)
C16 O1 Si S 105.9(2)
C19 O3 Si O1 -101.23(9)
C19 O3 Si O2 -15.54(9)
C19 O3 Si N1 0.2(4)
C19 O3 Si C1 165.75(9)
C19 O3 Si S 71.94(9)
C21 O2 Si O1 110.33(9)
C21 O2 Si O3 20.13(9)
C21 O2 Si N1 -158.21(9)
C21 O2 Si C1 108.2(17)
C21 O2 Si S -72.52(8)
C14 N1 Si O1 -42.38(8)
C12 N1 Si O1 143.77(7)
C14 N1 Si O3 -143.8(3)
C12 N1 Si O3 42.3(4)
C14 N1 Si O2 -127.93(8)
C12 N1 Si O2 58.22(7)
C14 N1 Si C1 50.78(8)
C12 N1 Si C1 -123.08(7)
C14 N1 Si S 144.12(8)
C12 N1 Si S -29.73(7)
C2 C1 Si O1 131.76(8)
C6 C1 Si O1 -46.80(8)
C2 C1 Si O3 -138.03(9)
C6 C1 Si O3 43.41(8)
C2 C1 Si O2 133.9(17)
C6 C1 Si O2 -44.6(17)
C2 C1 Si N1 40.43(9)
C6 C1 Si N1 -138.13(8)
C2 C1 Si S -45.39(8)
C6 C1 Si S 136.04(8)
C7 S Si O1 -38.8(2)
C7 S Si O3 -151.70(4)
C7 S Si O2 -61.39(4)
C7 S Si N1 22.49(4)
C7 S Si C1 118.59(4)
